data_1543538
loop_
_publ_author_name
'Bauri, A. K.'
'Foro, Sabine'
'Nguyen, Nhu Do Quynh'

_publ_section_title
;
 2,2'-[(4-Bromophenyl)methylene]bis(1<i>H</i>-pyrrole)
;
_journal_coeditor_code SU4054
_journal_issue 6
_journal_name_full IUCrData
_journal_page_first x161005
_journal_paper_doi 10.1107/S2414314616010051
_journal_volume 1
_journal_year 2016
_chemical_formula_iupac 'C15 H13 Br N2'
_chemical_formula_moiety 'C15 H13 Br N2'
_chemical_formula_sum 'C15 H13 Br N2'
_chemical_formula_weight 301.18
_chemical_melting_point 403
_chemical_name_common '4-bromophenyl dipyrromethane'
_chemical_name_systematic
;
2,2'-[(4-Bromophenyl)methylene]bis(1<i>H</i>-pyrrole)
;
_space_group_IT_number 14
_symmetry_cell_setting monoclinic
_symmetry_space_group_name_Hall '-P 2yn'
_symmetry_space_group_name_H-M 'P 1 21/n 1'
_atom_sites_solution_hydrogens geom
_atom_sites_solution_primary direct
_atom_sites_solution_secondary difmap
_audit_creation_method SHELXL-97
_cell_angle_alpha 90.00
_cell_angle_beta 96.850(10)
_cell_angle_gamma 90.00
_cell_formula_units_Z 4
_cell_length_a 5.8132(8)
_cell_length_b 19.763(2)
_cell_length_c 11.6560(10)
_cell_measurement_reflns_used 1789
_cell_measurement_temperature 299(2)
_cell_measurement_theta_max 27.84
_cell_measurement_theta_min 2.72
_cell_volume 1329.6(3)
_computing_cell_refinement
;
CrysAlis CCD (Oxford Diffraction, 2009)
;
_computing_data_collection
;
CrysAlis CCD (Oxford Diffraction, 2009)
;
_computing_data_reduction
;
CrysAlis RED (Oxford Diffraction, 2009)
;
_computing_molecular_graphics
;
PLATON (Spek, 2009) and Mercury (Macrae <i>et al.</i>,  2008)
;
_computing_publication_material
;
SHELXL97 (Sheldrick, 2008) and PLATON (Spek, 2009)
;
_computing_structure_refinement
;
SHELXL97 (Sheldrick, 2008)
;
_computing_structure_solution
;
SHELXS97 (Sheldrick, 2008)
;
_diffrn_ambient_temperature 299(2)
_diffrn_measured_fraction_theta_full 0.947
_diffrn_measured_fraction_theta_max 0.947
_diffrn_measurement_device_type
;
Oxford Diffraction Xcalibur diffractometer
with a Sapphire CCD detector
;
_diffrn_measurement_method
;
Rotation method data acquisition using omega scans.
;
_diffrn_radiation_monochromator graphite
_diffrn_radiation_source 'fine-focus sealed tube'
_diffrn_radiation_type MoK\a
_diffrn_radiation_wavelength 0.71073
_diffrn_reflns_av_R_equivalents 0.0390
_diffrn_reflns_av_sigmaI/netI 0.0383
_diffrn_reflns_limit_h_max 5
_diffrn_reflns_limit_h_min -7
_diffrn_reflns_limit_k_max 17
_diffrn_reflns_limit_k_min -23
_diffrn_reflns_limit_l_max 13
_diffrn_reflns_limit_l_min -12
_diffrn_reflns_number 4326
_diffrn_reflns_theta_full 25.35
_diffrn_reflns_theta_max 25.35
_diffrn_reflns_theta_min 2.71
_diffrn_standards_decay_% 0
_diffrn_standards_number 0
_exptl_absorpt_coefficient_mu 3.075
_exptl_absorpt_correction_T_max 0.7092
_exptl_absorpt_correction_T_min 0.4212
_exptl_absorpt_correction_type multi-scan
_exptl_absorpt_process_details
;
(CrysAlis RED; Oxford Diffraction, 2009)
;
_exptl_crystal_colour colourless
_exptl_crystal_density_diffrn 1.505
_exptl_crystal_density_method 'not measured'
_exptl_crystal_description prism
_exptl_crystal_F_000 608
_exptl_crystal_size_max 0.34
_exptl_crystal_size_mid 0.26
_exptl_crystal_size_min 0.12
_refine_diff_density_max 0.588
_refine_diff_density_min -1.217
_refine_ls_extinction_method none
_refine_ls_goodness_of_fit_ref 1.200
_refine_ls_hydrogen_treatment constr
_refine_ls_matrix_type full
_refine_ls_number_parameters 163
_refine_ls_number_reflns 2289
_refine_ls_number_restraints 0
_refine_ls_restrained_S_all 1.200
_refine_ls_R_factor_all 0.0835
_refine_ls_R_factor_gt 0.0631
_refine_ls_shift/su_max 0.000
_refine_ls_shift/su_mean 0.000
_refine_ls_structure_factor_coef Fsqd
_refine_ls_weighting_details 'calc w=1/[\s^2^(Fo^2^)+(0.1000P)^2^+0.0000P] where P=(Fo^2^+2Fc^2^)/3'
_refine_ls_weighting_scheme calc
_refine_ls_wR_factor_gt 0.1641
_refine_ls_wR_factor_ref 0.1762
_reflns_number_gt 1685
_reflns_number_total 2289
_reflns_threshold_expression I>2sigma(I)
_cod_data_source_file su4054sup1.cif
_cod_data_source_block I
_cod_original_sg_symbol_H-M 'P 21/n'
_cod_database_code 1543538

loop_
_symmetry_equiv_pos_as_xyz
'x, y, z'
'-x+1/2, y+1/2, -z+1/2'
'-x, -y, -z'
'x-1/2, -y-1/2, z-1/2'

loop_
_atom_site_type_symbol
_atom_site_label
_atom_site_fract_x
_atom_site_fract_y
_atom_site_fract_z
_atom_site_U_iso_or_equiv
_atom_site_adp_type
_atom_site_calc_flag
_atom_site_refinement_flags
_atom_site_occupancy
_atom_site_symmetry_multiplicity
Br Br1 0.86594(9) 0.49826(2) 0.17591(5) 0.0642(3) Uani d . 1 1
N N1 0.7634(6) 0.19396(18) -0.0868(3) 0.0443(9) Uani d . 1 1
H H1N 0.7680 0.2357 -0.1070 0.053 Uiso calc R 1 1
N N2 0.1873(6) 0.14504(19) 0.1458(3) 0.0481(9) Uani d . 1 1
H H2N 0.0954 0.1383 0.0834 0.058 Uiso calc R 1 1
C C1 0.4652(6) 0.2148(2) 0.0487(3) 0.0355(9) Uani d . 1 1
H H1 0.3273 0.2214 -0.0074 0.043 Uiso calc R 1 1
C C2 0.5648(6) 0.28383(19) 0.0784(3) 0.0338(9) Uani d . 1 1
C C3 0.4351(7) 0.3416(2) 0.0523(4) 0.0417(10) Uani d . 1 1
H H3 0.2867 0.3373 0.0133 0.050 Uiso calc R 1 1
C C4 0.5182(7) 0.4049(2) 0.0820(4) 0.0432(10) Uani d . 1 1
H H4 0.4270 0.4430 0.0642 0.052 Uiso calc R 1 1
C C5 0.7386(7) 0.41107(19) 0.1385(3) 0.0395(10) Uani d . 1 1
C C6 0.8724(6) 0.3555(2) 0.1673(4) 0.0402(10) Uani d . 1 1
H H6 1.0198 0.3603 0.2073 0.048 Uiso calc R 1 1
C C7 0.7871(6) 0.29211(19) 0.1364(3) 0.0364(9) Uani d . 1 1
H H7 0.8794 0.2543 0.1545 0.044 Uiso calc R 1 1
C C8 0.6299(7) 0.1687(2) -0.0082(3) 0.0387(9) Uani d . 1 1
C C9 0.8879(8) 0.1435(3) -0.1283(4) 0.0541(12) Uani d . 1 1
H H9 0.9927 0.1481 -0.1822 0.065 Uiso calc R 1 1
C C10 0.8336(8) 0.0863(3) -0.0785(4) 0.0620(13) Uani d . 1 1
H H10 0.8927 0.0436 -0.0914 0.074 Uiso calc R 1 1
C C11 0.6677(7) 0.1020(2) -0.0013(4) 0.0500(11) Uani d . 1 1
H H11 0.5990 0.0716 0.0451 0.060 Uiso calc R 1 1
C C12 0.3867(6) 0.18121(19) 0.1531(3) 0.0351(9) Uani d . 1 1
C C13 0.1542(8) 0.1208(2) 0.2525(4) 0.0555(12) Uani d . 1 1
H H13 0.0296 0.0948 0.2698 0.067 Uiso calc R 1 1
C C14 0.3335(8) 0.1414(2) 0.3281(4) 0.0491(11) Uani d . 1 1
H H14 0.3554 0.1322 0.4069 0.059 Uiso calc R 1 1
C C15 0.4810(7) 0.1791(2) 0.2662(4) 0.0478(11) Uani d . 1 1
H H15 0.6194 0.1992 0.2968 0.057 Uiso calc R 1 1

loop_
_atom_site_aniso_label
_atom_site_aniso_U_11
_atom_site_aniso_U_22
_atom_site_aniso_U_33
_atom_site_aniso_U_12
_atom_site_aniso_U_13
_atom_site_aniso_U_23
Br1 0.0775(5) 0.0397(4) 0.0728(5) -0.0020(2) -0.0020(3) -0.0044(2)
N1 0.048(2) 0.059(2) 0.028(2) -0.0062(17) 0.0100(16) -0.0044(16)
N2 0.039(2) 0.059(2) 0.045(2) -0.0109(17) 0.0019(17) 0.0040(17)
C1 0.031(2) 0.049(2) 0.026(2) -0.0040(17) -0.0014(16) -0.0007(17)
C2 0.033(2) 0.047(2) 0.022(2) -0.0015(17) 0.0055(16) 0.0024(15)
C3 0.031(2) 0.065(3) 0.029(2) 0.0060(19) 0.0012(18) 0.0050(19)
C4 0.041(2) 0.048(3) 0.040(3) 0.0109(19) 0.0034(19) 0.0049(19)
C5 0.049(2) 0.038(2) 0.033(2) -0.0005(18) 0.0112(19) -0.0012(17)
C6 0.038(2) 0.045(3) 0.037(2) -0.0014(18) -0.0002(19) 0.0006(17)
C7 0.0279(19) 0.043(2) 0.038(2) 0.0034(17) 0.0009(17) 0.0046(17)
C8 0.037(2) 0.053(3) 0.025(2) -0.0065(19) 0.0006(16) -0.0072(18)
C9 0.049(3) 0.078(4) 0.036(3) -0.002(2) 0.005(2) -0.014(2)
C10 0.065(3) 0.070(4) 0.051(3) 0.006(3) 0.004(2) -0.021(2)
C11 0.049(3) 0.058(3) 0.043(3) -0.004(2) 0.007(2) -0.009(2)
C12 0.031(2) 0.040(2) 0.035(2) -0.0054(16) 0.0081(17) -0.0051(16)
C13 0.052(3) 0.055(3) 0.065(3) -0.003(2) 0.026(2) 0.012(2)
C14 0.063(3) 0.051(3) 0.037(3) 0.001(2) 0.017(2) 0.0028(19)
C15 0.046(2) 0.069(3) 0.029(2) -0.017(2) 0.0059(19) -0.006(2)

loop_
_atom_type_symbol
_atom_type_description
_atom_type_scat_dispersion_real
_atom_type_scat_dispersion_imag
_atom_type_scat_source
C C 0.0033 0.0016 'International Tables Vol C Tables 4.2.6.8 and 6.1.1.4'
H H 0.0000 0.0000 'International Tables Vol C Tables 4.2.6.8 and 6.1.1.4'
Br Br -0.2901 2.4595 'International Tables Vol C Tables 4.2.6.8 and 6.1.1.4'
N N 0.0061 0.0033 'International Tables Vol C Tables 4.2.6.8 and 6.1.1.4'

loop_
_geom_angle_atom_site_label_1
_geom_angle_atom_site_label_2
_geom_angle_atom_site_label_3
_geom_angle
C9 N1 C8 110.0(4)
C9 N1 H1N 125.0
C8 N1 H1N 125.0
C12 N2 C13 109.8(4)
C12 N2 H2N 125.1
C13 N2 H2N 125.1
C12 C1 C2 111.0(3)
C12 C1 C8 110.7(3)
C2 C1 C8 113.4(3)
C12 C1 H1 107.1
C2 C1 H1 107.1
C8 C1 H1 107.1
C3 C2 C7 117.4(4)
C3 C2 C1 120.8(3)
C7 C2 C1 121.8(3)
C4 C3 C2 122.1(4)
C4 C3 H3 118.9
C2 C3 H3 118.9
C3 C4 C5 118.8(4)
C3 C4 H4 120.6
C5 C4 H4 120.6
C6 C5 C4 121.2(4)
C6 C5 Br1 118.5(3)
C4 C5 Br1 120.3(3)
C5 C6 C7 119.4(4)
C5 C6 H6 120.3
C7 C6 H6 120.3
C6 C7 C2 121.1(4)
C6 C7 H7 119.4
C2 C7 H7 119.4
C11 C8 N1 107.4(4)
C11 C8 C1 131.9(4)
N1 C8 C1 120.6(4)
C10 C9 N1 107.8(4)
C10 C9 H9 126.1
N1 C9 H9 126.1
C9 C10 C11 107.7(4)
C9 C10 H10 126.2
C11 C10 H10 126.2
C8 C11 C10 107.2(4)
C8 C11 H11 126.4
C10 C11 H11 126.4
N2 C12 C15 106.6(4)
N2 C12 C1 121.4(3)
C15 C12 C1 132.0(3)
C14 C13 N2 107.9(4)
C14 C13 H13 126.0
N2 C13 H13 126.0
C13 C14 C15 107.4(4)
C13 C14 H14 126.3
C15 C14 H14 126.3
C12 C15 C14 108.3(4)
C12 C15 H15 125.9
C14 C15 H15 125.9

loop_
_geom_bond_atom_site_label_1
_geom_bond_atom_site_label_2
_geom_bond_distance
Br1 C5 1.905(4)
N1 C9 1.355(6)
N1 C8 1.364(5)
N1 H1N 0.8600
N2 C12 1.356(5)
N2 C13 1.368(6)
N2 H2N 0.8600
C1 C12 1.505(5)
C1 C2 1.506(5)
C1 C8 1.529(6)
C1 H1 0.9800
C2 C3 1.381(5)
C2 C7 1.395(5)
C3 C4 1.372(6)
C3 H3 0.9300
C4 C5 1.374(6)
C4 H4 0.9300
C5 C6 1.365(5)
C6 C7 1.379(5)
C6 H6 0.9300
C7 H7 0.9300
C8 C11 1.336(6)
C9 C10 1.326(7)
C9 H9 0.9300
C10 C11 1.430(6)
C10 H10 0.9300
C11 H11 0.9300
C12 C15 1.366(5)
C13 C14 1.344(6)
C13 H13 0.9300
C14 C15 1.400(5)
C14 H14 0.9300
C15 H15 0.9300

loop_
_geom_hbond_atom_site_label_D
_geom_hbond_atom_site_label_H
_geom_hbond_atom_site_label_A
_geom_hbond_site_symmetry_A
_geom_hbond_distance_DH
_geom_hbond_distance_HA
_geom_hbond_distance_DA
_geom_hbond_angle_DHA
N2 H2N Cg1 1_455 0.86 2.43 3.262(4) 163
C6 H6 Cg1 4_666 0.93 2.89 3.656(5) 141
C9 H9 Cg3 4_665 0.93 2.71 3.590(5) 159
C14 H14 Cg3 4_566 0.93 2.79 3.564(5) 142
C5 Br1 Cg2 2_655 1.905(4) 3.7042(19) 5.595(4) 171.19(12)

loop_
_geom_torsion_atom_site_label_1
_geom_torsion_atom_site_label_2
_geom_torsion_atom_site_label_3
_geom_torsion_atom_site_label_4
_geom_torsion
C12 C1 C2 C3 -100.7(4)
C8 C1 C2 C3 133.9(4)
C12 C1 C2 C7 77.2(4)
C8 C1 C2 C7 -48.1(5)
C7 C2 C3 C4 -0.4(5)
C1 C2 C3 C4 177.7(4)
C2 C3 C4 C5 0.7(6)
C3 C4 C5 C6 -1.4(6)
C3 C4 C5 Br1 177.4(3)
C4 C5 C6 C7 1.7(6)
Br1 C5 C6 C7 -177.2(3)
C5 C6 C7 C2 -1.3(6)
C3 C2 C7 C6 0.7(5)
C1 C2 C7 C6 -177.3(3)
C9 N1 C8 C11 -0.8(5)
C9 N1 C8 C1 -177.7(4)
C12 C1 C8 C11 19.3(6)
C2 C1 C8 C11 144.8(4)
C12 C1 C8 N1 -164.7(3)
C2 C1 C8 N1 -39.2(5)
C8 N1 C9 C10 0.8(5)
N1 C9 C10 C11 -0.4(6)
N1 C8 C11 C10 0.6(5)
C1 C8 C11 C10 176.9(4)
C9 C10 C11 C8 -0.1(5)
C13 N2 C12 C15 0.5(5)
C13 N2 C12 C1 -179.1(4)
C2 C1 C12 N2 139.7(4)
C8 C1 C12 N2 -93.5(4)
C2 C1 C12 C15 -39.8(6)
C8 C1 C12 C15 87.0(5)
C12 N2 C13 C14 -0.3(5)
N2 C13 C14 C15 -0.1(5)
N2 C12 C15 C14 -0.6(5)
C1 C12 C15 C14 179.0(4)
C13 C14 C15 C12 0.4(5)

_cod_database_fobs_code 1543538
